data_4104398
loop_
_publ_author_name
'Bassam K. Alnasleh'
'William M. Sherrill'
'Marina Rubina'
'Joseph Banning'
'Michael Rubin'

_publ_section_title
;
 Highly Diastereoselective Formal Nucleophilic Substitution of
 Bromocyclopropanes
;
_journal_name_full 'Journal of the American Chemical Society'
_journal_page_first 6906
_journal_page_last 6907
_journal_paper_doi 10.1021/ja900634m
_journal_volume 131
_journal_year 2009
_chemical_formula_sum 'C13 H15 N O2'
_chemical_formula_weight 217.26
_chemical_name_systematic
; 
 ? 
;
_space_group_IT_number 19
_symmetry_cell_setting orthorhombic
_symmetry_space_group_name_Hall 'P 2ac 2ab'
_symmetry_space_group_name_H-M 'P 21 21 21'
_atom_sites_solution_hydrogens geom
_atom_sites_solution_primary direct
_atom_sites_solution_secondary difmap
_audit_creation_method SHELXL-97
_cell_angle_alpha 90.00
_cell_angle_beta 90.00
_cell_angle_gamma 90.00
_cell_formula_units_Z 4
_cell_length_a 8.6537(6)
_cell_length_b 9.4166(6)
_cell_length_c 13.4394(9)
_cell_measurement_reflns_used 3007
_cell_measurement_temperature 100(2)
_cell_measurement_theta_max 28.15
_cell_measurement_theta_min 2.64
_cell_volume 1095.16(13)
_computing_cell_refinement 'Bruker SAINT'
_computing_data_collection 'Bruker SMART'
_computing_data_reduction 'Bruker SAINT'
_computing_molecular_graphics 'Bruker SHELXTL'
_computing_publication_material 'Bruker SHELXTL'
_computing_structure_refinement 'Bruker SHELXTL'
_computing_structure_solution 'Bruker SHELXTL'
_diffrn_ambient_temperature 100(2)
_diffrn_measured_fraction_theta_full 0.994
_diffrn_measured_fraction_theta_max 0.994
_diffrn_measurement_device_type 'Bruker SMART APEX CCD area detector'
_diffrn_measurement_method 'phi and omega scans'
_diffrn_radiation_monochromator graphite
_diffrn_radiation_source 'fine-focus sealed tube'
_diffrn_radiation_type MoK\a
_diffrn_radiation_wavelength 0.71073
_diffrn_reflns_av_R_equivalents 0.0496
_diffrn_reflns_av_sigmaI/netI 0.0545
_diffrn_reflns_limit_h_max 12
_diffrn_reflns_limit_h_min -12
_diffrn_reflns_limit_k_max 13
_diffrn_reflns_limit_k_min -13
_diffrn_reflns_limit_l_max 19
_diffrn_reflns_limit_l_min -19
_diffrn_reflns_number 13228
_diffrn_reflns_theta_full 30.50
_diffrn_reflns_theta_max 30.50
_diffrn_reflns_theta_min 2.64
_diffrn_standards_decay_% 0.00
_exptl_absorpt_coefficient_mu 0.089
_exptl_absorpt_correction_T_max 1.000
_exptl_absorpt_correction_T_min 0.951
_exptl_absorpt_correction_type multi-scan
_exptl_crystal_colour Colorless
_exptl_crystal_density_diffrn 1.318
_exptl_crystal_density_method 'not measured'
_exptl_crystal_description Triangular
_exptl_crystal_F_000 464
_exptl_crystal_size_max 0.24
_exptl_crystal_size_mid 0.22
_exptl_crystal_size_min 0.04
_refine_diff_density_max 0.360
_refine_diff_density_min -0.263
_refine_diff_density_rms 0.058
_refine_ls_abs_structure_details 'Flack H D (1983), Acta Cryst. A39, 876-881'
_refine_ls_abs_structure_Flack 0.5(12)
_refine_ls_extinction_method none
_refine_ls_goodness_of_fit_ref 1.057
_refine_ls_hydrogen_treatment refall
_refine_ls_matrix_type full
_refine_ls_number_parameters 205
_refine_ls_number_reflns 3298
_refine_ls_number_restraints 0
_refine_ls_restrained_S_all 1.057
_refine_ls_R_factor_all 0.0561
_refine_ls_R_factor_gt 0.0500
_refine_ls_shift/su_max 0.000
_refine_ls_shift/su_mean 0.000
_refine_ls_structure_factor_coef Fsqd
_refine_ls_weighting_details 'calc w=1/[\s^2^(Fo^2^)+(0.0465P)^2^+0.0000P] where P=(Fo^2^+2Fc^2^)/3'
_refine_ls_weighting_scheme calc
_refine_ls_wR_factor_gt 0.0978
_refine_ls_wR_factor_ref 0.1004
_reflns_number_gt 3043
_reflns_number_total 3298
_reflns_threshold_expression >2sigma(I)
_cod_data_source_file ja900634m_si_002.cif
_cod_data_source_block k72f
_cod_database_code 4104398

loop_
_symmetry_equiv_pos_as_xyz
'x, y, z'
'-x+1/2, -y, z+1/2'
'-x, y+1/2, -z+1/2'
'x+1/2, -y+1/2, -z'

loop_
_atom_site_label
_atom_site_type_symbol
_atom_site_fract_x
_atom_site_fract_y
_atom_site_fract_z
_atom_site_U_iso_or_equiv
_atom_site_adp_type
_atom_site_occupancy
_atom_site_symmetry_multiplicity
_atom_site_calc_flag
O1 O 0.51985(13) 0.45175(12) 0.28125(8) 0.0167(2) Uani 1 1 d
O2 O 0.48954(13) 0.11843(11) 0.45129(8) 0.0176(2) Uani 1 1 d
N1 N 0.33794(16) 0.22069(14) 0.33519(10) 0.0150(3) Uani 1 1 d
H1N H 0.321(2) 0.140(2) 0.3078(14) 0.020(5) Uiso 1 1 d
C1 C 0.43513(17) 0.22610(17) 0.41367(11) 0.0128(3) Uani 1 1 d
C2 C 0.46816(17) 0.37222(16) 0.45489(11) 0.0131(3) Uani 1 1 d
C3 C 0.63337(19) 0.42482(17) 0.44605(12) 0.0159(3) Uani 1 1 d
H3A H 0.705(2) 0.367(2) 0.4130(14) 0.020(5) Uiso 1 1 d
H3B H 0.670(2) 0.480(2) 0.5003(13) 0.020(5) Uiso 1 1 d
C4 C 0.50941(18) 0.48796(16) 0.38230(12) 0.0145(3) Uani 1 1 d
H4 H 0.471(2) 0.5902(19) 0.3950(13) 0.018(4) Uiso 1 1 d
C5 C 0.37137(19) 0.43913(18) 0.23434(12) 0.0171(3) Uani 1 1 d
H5A H 0.387(2) 0.3970(18) 0.1696(13) 0.014(4) Uiso 1 1 d
H5B H 0.3272(18) 0.5343(18) 0.2286(12) 0.007(4) Uiso 1 1 d
C6 C 0.25890(18) 0.34545(17) 0.29360(12) 0.0137(3) Uani 1 1 d
H6 H 0.2178(19) 0.3969(18) 0.3474(13) 0.009(4) Uiso 1 1 d
C7 C 0.12558(18) 0.30125(15) 0.22796(12) 0.0139(3) Uani 1 1 d
C8 C 0.14953(19) 0.21191(17) 0.14650(12) 0.0169(3) Uani 1 1 d
H8 H 0.252(2) 0.179(2) 0.1345(14) 0.020(5) Uiso 1 1 d
C9 C 0.0275(2) 0.17365(17) 0.08456(13) 0.0190(3) Uani 1 1 d
H9 H 0.046(2) 0.111(2) 0.0291(15) 0.028(5) Uiso 1 1 d
C10 C -0.1199(2) 0.22538(18) 0.10375(12) 0.0200(3) Uani 1 1 d
H10 H -0.208(2) 0.2043(19) 0.0648(13) 0.015(5) Uiso 1 1 d
C11 C -0.1454(2) 0.31402(19) 0.18469(12) 0.0199(4) Uani 1 1 d
H11 H -0.249(2) 0.349(2) 0.1966(16) 0.029(6) Uiso 1 1 d
C12 C -0.02320(19) 0.35077(18) 0.24656(12) 0.0174(3) Uani 1 1 d
H12 H -0.043(2) 0.411(2) 0.3012(13) 0.018(5) Uiso 1 1 d
C13 C 0.3788(2) 0.41062(19) 0.54741(12) 0.0180(3) Uani 1 1 d
H13A H 0.406(2) 0.350(2) 0.6036(15) 0.026(5) Uiso 1 1 d
H13B H 0.404(2) 0.503(2) 0.5703(14) 0.023(5) Uiso 1 1 d
H13C H 0.268(2) 0.405(2) 0.5344(15) 0.024(5) Uiso 1 1 d

loop_
_atom_site_aniso_label
_atom_site_aniso_U_11
_atom_site_aniso_U_22
_atom_site_aniso_U_33
_atom_site_aniso_U_23
_atom_site_aniso_U_13
_atom_site_aniso_U_12
O1 0.0133(5) 0.0213(6) 0.0156(5) 0.0037(5) 0.0011(4) -0.0021(5)
O2 0.0174(6) 0.0154(5) 0.0199(5) 0.0034(4) 0.0015(5) 0.0013(5)
N1 0.0185(7) 0.0096(6) 0.0170(6) -0.0002(5) -0.0018(5) -0.0007(5)
C1 0.0104(7) 0.0151(7) 0.0130(6) 0.0009(6) 0.0043(5) 0.0000(6)
C2 0.0116(7) 0.0133(7) 0.0143(6) 0.0025(6) -0.0009(6) 0.0011(6)
C3 0.0119(7) 0.0173(7) 0.0183(7) 0.0012(6) -0.0003(6) -0.0012(6)
C4 0.0122(7) 0.0147(7) 0.0166(7) 0.0030(6) 0.0006(6) -0.0013(6)
C5 0.0163(7) 0.0178(8) 0.0173(7) 0.0034(6) -0.0016(6) -0.0029(7)
C6 0.0129(7) 0.0133(7) 0.0150(7) 0.0005(6) 0.0015(6) 0.0011(6)
C7 0.0141(7) 0.0116(7) 0.0158(7) 0.0025(5) 0.0018(6) -0.0002(6)
C8 0.0148(8) 0.0159(7) 0.0200(8) 0.0003(6) 0.0007(6) 0.0033(6)
C9 0.0234(8) 0.0152(7) 0.0184(8) -0.0022(6) -0.0024(7) -0.0009(6)
C10 0.0182(8) 0.0196(8) 0.0223(8) 0.0045(7) -0.0057(7) -0.0055(7)
C11 0.0124(7) 0.0244(9) 0.0229(8) 0.0029(6) 0.0024(6) 0.0009(7)
C12 0.0172(8) 0.0184(8) 0.0165(7) 0.0004(6) 0.0032(6) 0.0002(7)
C13 0.0184(8) 0.0193(8) 0.0162(7) -0.0019(7) 0.0026(7) -0.0017(7)

loop_
_atom_type_symbol
_atom_type_description
_atom_type_scat_dispersion_real
_atom_type_scat_dispersion_imag
_atom_type_scat_source
C C 0.0033 0.0016 'International Tables Vol C Tables 4.2.6.8 and 6.1.1.4'
H H 0.0000 0.0000 'International Tables Vol C Tables 4.2.6.8 and 6.1.1.4'
N N 0.0061 0.0033 'International Tables Vol C Tables 4.2.6.8 and 6.1.1.4'
O O 0.0106 0.0060 'International Tables Vol C Tables 4.2.6.8 and 6.1.1.4'

loop_
_geom_angle_atom_site_label_1
_geom_angle_atom_site_label_2
_geom_angle_atom_site_label_3
_geom_angle
C4 O1 C5 112.79(12)
C1 N1 C6 123.84(13)
C1 N1 H1N 118.4(13)
C6 N1 H1N 117.8(13)
O2 C1 N1 121.99(14)
O2 C1 C2 121.94(13)
N1 C1 C2 116.03(13)
C4 C2 C13 118.83(13)
C4 C2 C1 117.81(13)
C13 C2 C1 115.07(13)
C4 C2 C3 59.32(10)
C13 C2 C3 117.99(14)
C1 C2 C3 116.54(13)
C4 C3 C2 59.94(10)
C4 C3 H3A 115.6(12)
C2 C3 H3A 117.9(12)
C4 C3 H3B 117.4(11)
C2 C3 H3B 115.4(11)
H3A C3 H3B 117.8(16)
O1 C4 C3 114.30(13)
O1 C4 C2 117.80(12)
C3 C4 C2 60.74(10)
O1 C4 H4 114.1(10)
C3 C4 H4 120.3(10)
C2 C4 H4 119.5(10)
O1 C5 C6 112.76(12)
O1 C5 H5A 107.7(11)
C6 C5 H5A 108.7(11)
O1 C5 H5B 108.0(9)
C6 C5 H5B 108.6(10)
H5A C5 H5B 111.1(14)
N1 C6 C7 110.93(13)
N1 C6 C5 111.18(13)
C7 C6 C5 109.84(13)
N1 C6 H6 107.2(10)
C7 C6 H6 107.6(10)
C5 C6 H6 110.0(10)
C12 C7 C8 118.68(14)
C12 C7 C6 120.61(14)
C8 C7 C6 120.70(14)
C9 C8 C7 120.82(15)
C9 C8 H8 121.3(12)
C7 C8 H8 117.8(12)
C10 C9 C8 119.65(16)
C10 C9 H9 120.5(12)
C8 C9 H9 119.8(12)
C11 C10 C9 120.13(16)
C11 C10 H10 115.6(11)
C9 C10 H10 124.2(11)
C10 C11 C12 119.82(16)
C10 C11 H11 118.7(13)
C12 C11 H11 121.5(13)
C11 C12 C7 120.89(15)
C11 C12 H12 118.7(11)
C7 C12 H12 120.4(11)
C2 C13 H13A 112.2(11)
C2 C13 H13B 111.5(12)
H13A C13 H13B 103.1(17)
C2 C13 H13C 110.0(12)
H13A C13 H13C 110.1(17)
H13B C13 H13C 109.8(17)

loop_
_geom_bond_atom_site_label_1
_geom_bond_atom_site_label_2
_geom_bond_distance
O1 C4 1.4031(19)
O1 C5 1.4362(19)
O2 C1 1.2269(18)
N1 C1 1.350(2)
N1 C6 1.470(2)
N1 H1N 0.85(2)
C1 C2 1.511(2)
C2 C4 1.506(2)
C2 C13 1.508(2)
C2 C3 1.518(2)
C3 C4 1.496(2)
C3 H3A 0.94(2)
C3 H3B 0.949(19)
C4 H4 1.032(18)
C5 C6 1.536(2)
C5 H5A 0.966(17)
C5 H5B 0.977(17)
C6 C7 1.511(2)
C6 H6 0.940(17)
C7 C12 1.392(2)
C7 C8 1.396(2)
C8 C9 1.392(2)
C8 H8 0.951(19)
C9 C10 1.390(2)
C9 H9 0.96(2)
C10 C11 1.389(2)
C10 H10 0.945(18)
C11 C12 1.389(2)
C11 H11 0.97(2)
C12 H12 0.943(18)
C13 H13A 0.97(2)
C13 H13B 0.95(2)
C13 H13C 0.97(2)

loop_
_geom_hbond_atom_site_label_D
_geom_hbond_atom_site_label_H
_geom_hbond_atom_site_label_A
_geom_hbond_distance_DH
_geom_hbond_distance_HA
_geom_hbond_distance_DA
_geom_hbond_angle_DHA
_geom_hbond_site_symmetry_A
N1 H1N O1 0.85(2) 2.545(19) 3.2213(18) 137.0(16) 3_645

loop_
_geom_torsion_atom_site_label_1
_geom_torsion_atom_site_label_2
_geom_torsion_atom_site_label_3
_geom_torsion_atom_site_label_4
_geom_torsion
C6 N1 C1 O2 174.14(14)
C6 N1 C1 C2 -3.6(2)
O2 C1 C2 C4 134.64(15)
N1 C1 C2 C4 -47.60(19)
O2 C1 C2 C13 -77.30(19)
N1 C1 C2 C13 100.46(16)
O2 C1 C2 C3 67.06(19)
N1 C1 C2 C3 -115.18(15)
C13 C2 C3 C4 -108.64(16)
C1 C2 C3 C4 108.07(15)
C5 O1 C4 C3 146.49(13)
C5 O1 C4 C2 78.09(16)
C2 C3 C4 O1 -109.49(14)
C13 C2 C4 O1 -149.00(14)
C1 C2 C4 O1 -2.2(2)
C3 C2 C4 O1 103.76(16)
C13 C2 C4 C3 107.24(16)
C1 C2 C4 C3 -105.93(15)
C4 O1 C5 C6 -49.44(17)
C1 N1 C6 C7 -163.39(14)
C1 N1 C6 C5 74.07(19)
O1 C5 C6 N1 -40.19(18)
O1 C5 C6 C7 -163.35(13)
N1 C6 C7 C12 123.87(15)
C5 C6 C7 C12 -112.82(17)
N1 C6 C7 C8 -57.22(19)
C5 C6 C7 C8 66.09(18)
C12 C7 C8 C9 0.4(2)
C6 C7 C8 C9 -178.51(14)
C7 C8 C9 C10 0.2(2)
C8 C9 C10 C11 -0.4(2)
C9 C10 C11 C12 -0.1(2)
C10 C11 C12 C7 0.8(2)
C8 C7 C12 C11 -0.9(2)
C6 C7 C12 C11 178.01(15)
